data_7206866
loop_
_publ_author_name
'Rajput, Lalit'
'Hong, Seunghee'
'Liu, Xinfang'
'Oh, Minhak'
'Kim, Dongwook'
'Lah, Myoung Soo'

_publ_section_title
;
 An unprecedented twofold interpenetrated layered metal--organic framework
 with a MoS2-H topology
;
_journal_issue 23
_journal_name_full CrystEngComm
_journal_page_first 6926
_journal_paper_doi 10.1039/c1ce06038d
_journal_volume 13
_journal_year 2011
_chemical_formula_sum 'C144 H126 N18 O44 Zn8'
_chemical_formula_weight 3335.59
_chemical_name_systematic
;
?
;
_space_group_IT_number 167
_symmetry_cell_setting rhombohedral
_symmetry_space_group_name_Hall '-R 3 2"c'
_symmetry_space_group_name_H-M 'R -3 c :H'
_atom_sites_solution_hydrogens geom
_atom_sites_solution_primary direct
_atom_sites_solution_secondary difmap
_audit_creation_method SHELXL-97
_cell_angle_alpha 90.00
_cell_angle_beta 90.00
_cell_angle_gamma 120.00
_cell_formula_units_Z 6
_cell_length_a 17.837(5)
_cell_length_b 17.837(5)
_cell_length_c 81.03(5)
_cell_measurement_reflns_used 34661
_cell_measurement_temperature 173(2)
_cell_measurement_theta_max 25.15
_cell_measurement_theta_min 1.66
_cell_volume 22326(16)
_computing_cell_refinement 'Bruker SAINT'
_computing_data_collection 'Bruker SMART'
_computing_data_reduction 'Bruker SAINT'
_computing_molecular_graphics ORTEP3
_computing_publication_material WinGX
_computing_structure_refinement 'Bruker SHELXTL'
_computing_structure_solution 'Bruker SHELXTL'
_diffrn_ambient_temperature 173(2)
_diffrn_measured_fraction_theta_full 0.989
_diffrn_measured_fraction_theta_max 0.989
_diffrn_measurement_device_type 'CCD area detector'
_diffrn_measurement_method 'omega scans'
_diffrn_radiation_monochromator graphite
_diffrn_radiation_source 'fine-focus sealed tube'
_diffrn_radiation_type MoK\a
_diffrn_radiation_wavelength 0.71073
_diffrn_reflns_av_R_equivalents 0.1134
_diffrn_reflns_av_sigmaI/netI 0.0759
_diffrn_reflns_limit_h_max 21
_diffrn_reflns_limit_h_min -19
_diffrn_reflns_limit_k_max 21
_diffrn_reflns_limit_k_min -20
_diffrn_reflns_limit_l_max 96
_diffrn_reflns_limit_l_min -94
_diffrn_reflns_number 34661
_diffrn_reflns_theta_full 25.15
_diffrn_reflns_theta_max 25.15
_diffrn_reflns_theta_min 1.66
_exptl_absorpt_coefficient_mu 1.354
_exptl_absorpt_correction_T_max 0.8125
_exptl_absorpt_correction_T_min 0.7926
_exptl_absorpt_correction_type multi-scan
_exptl_absorpt_process_details 'Bruker SADABS'
_exptl_crystal_colour colorless
_exptl_crystal_density_diffrn 1.488
_exptl_crystal_density_method 'not measured'
_exptl_crystal_description block
_exptl_crystal_F_000 10248
_exptl_crystal_size_max 0.18
_exptl_crystal_size_mid 0.18
_exptl_crystal_size_min 0.16
_platon_squeeze_details ' ?'
_refine_diff_density_max 1.512
_refine_diff_density_min -1.966
_refine_diff_density_rms 0.138
_refine_ls_extinction_method none
_refine_ls_goodness_of_fit_ref 1.189
_refine_ls_hydrogen_treatment constr
_refine_ls_matrix_type full
_refine_ls_number_parameters 325
_refine_ls_number_reflns 4408
_refine_ls_number_restraints 6
_refine_ls_restrained_S_all 1.192
_refine_ls_R_factor_all 0.1608
_refine_ls_R_factor_gt 0.1257
_refine_ls_shift/su_max 0.000
_refine_ls_shift/su_mean 0.000
_refine_ls_structure_factor_coef Fsqd
_refine_ls_weighting_details 'calc w=1/[\s^2^(Fo^2^)+(0.0974P)^2^+632.4644P] where P=(Fo^2^+2Fc^2^)/3'
_refine_ls_weighting_scheme calc
_refine_ls_wR_factor_gt 0.2593
_refine_ls_wR_factor_ref 0.2772
_reflns_number_gt 3312
_reflns_number_total 4408
_reflns_threshold_expression >2sigma(I)
_cod_data_source_file c1ce06038d.txt
_cod_data_source_block l8_37rh
_cod_depositor_comments
;
The following automatic conversions were performed:

'_symmetry_cell_setting' value 'Rhombohedral' changed to
'rhombohedral' according to
/home/saulius/struct/CIF-dictionaries/cif_core.dic dictionary named
'cif_core.dic' version 2.4.1 from
2010-06-29.

'_exptl_absorpt_correction_type' value 'Multi-scan'
changed to 'multi-scan' according to
/home/saulius/struct/CIF-dictionaries/cif_core.dic dictionary named
'cif_core.dic' version 2.4.1 from 2010-06-29.

Automatic conversion script
Id: cif_fix_values 1715 2011-07-08 13:25:40Z adriana 
;
_cod_original_cell_volume 22327(15)
_cod_original_sg_symbol_H-M R-3c
_cod_database_code 7206866

loop_
_symmetry_equiv_pos_as_xyz
'x, y, z'
'-y, x-y, z'
'-x+y, -x, z'
'y, x, -z+1/2'
'x-y, -y, -z+1/2'
'-x, -x+y, -z+1/2'
'x+2/3, y+1/3, z+1/3'
'-y+2/3, x-y+1/3, z+1/3'
'-x+y+2/3, -x+1/3, z+1/3'
'y+2/3, x+1/3, -z+5/6'
'x-y+2/3, -y+1/3, -z+5/6'
'-x+2/3, -x+y+1/3, -z+5/6'
'x+1/3, y+2/3, z+2/3'
'-y+1/3, x-y+2/3, z+2/3'
'-x+y+1/3, -x+2/3, z+2/3'
'y+1/3, x+2/3, -z+7/6'
'x-y+1/3, -y+2/3, -z+7/6'
'-x+1/3, -x+y+2/3, -z+7/6'
'-x, -y, -z'
'y, -x+y, -z'
'x-y, x, -z'
'-y, -x, z-1/2'
'-x+y, y, z-1/2'
'x, x-y, z-1/2'
'-x+2/3, -y+1/3, -z+1/3'
'y+2/3, -x+y+1/3, -z+1/3'
'x-y+2/3, x+1/3, -z+1/3'
'-y+2/3, -x+1/3, z-1/6'
'-x+y+2/3, y+1/3, z-1/6'
'x+2/3, x-y+1/3, z-1/6'
'-x+1/3, -y+2/3, -z+2/3'
'y+1/3, -x+y+2/3, -z+2/3'
'x-y+1/3, x+2/3, -z+2/3'
'-y+1/3, -x+2/3, z+1/6'
'-x+y+1/3, y+2/3, z+1/6'
'x+1/3, x-y+2/3, z+1/6'

loop_
_atom_site_label
_atom_site_type_symbol
_atom_site_fract_x
_atom_site_fract_y
_atom_site_fract_z
_atom_site_U_iso_or_equiv
_atom_site_adp_type
_atom_site_occupancy
_atom_site_symmetry_multiplicity
_atom_site_calc_flag
_atom_site_refinement_flags
Zn1 Zn 0.34116(7) 0.56540(8) 0.097460(15) 0.0347(4) Uani 1 1 d .
Zn2 Zn 0.3333 0.6667 0.12809(3) 0.0497(7) Uani 1 3 d S
O1M O 0.3333 0.6667 0.10440(12) 0.030(3) Uani 1 3 d S
O1 O 0.3529(5) 0.5085(5) 0.11734(10) 0.052(2) Uani 1 1 d .
O2 O 0.2883(5) 0.5492(5) 0.13619(11) 0.055(2) Uani 1 1 d .
O3 O 0.5692(4) 0.4640(4) 0.13671(9) 0.0388(18) Uani 1 1 d .
O4 O 0.4472(4) 0.6076(5) 0.08501(10) 0.0459(19) Uani 1 1 d .
O5 O 0.5064(5) 0.7511(5) 0.08307(9) 0.0463(19) Uani 1 1 d .
O6 O 0.5338(6) 0.4316(6) 0.06900(15) 0.087(3) Uani 1 1 d U
N1 N 0.4757(5) 0.3594(6) 0.15419(11) 0.038(2) Uani 1 1 d .
H1 H 0.4670 0.3140 0.1600 0.046 Uiso 1 1 calc R
N2 N 0.6596(6) 0.5376(5) 0.05875(11) 0.040(2) Uani 1 1 d .
H2 H 0.7086 0.5473 0.0543 0.049 Uiso 1 1 calc R
C1 C 0.3243(6) 0.5066(6) 0.13165(15) 0.038(3) Uani 1 1 d .
C2 C 0.3342(7) 0.4520(6) 0.14443(14) 0.040(3) Uani 1 1 d .
C3 C 0.3962(6) 0.4278(6) 0.14224(13) 0.035(2) Uani 1 1 d .
H3 H 0.4287 0.4414 0.1323 0.043 Uiso 1 1 calc R
C4 C 0.4100(6) 0.3833(7) 0.15478(14) 0.040(3) Uani 1 1 d .
C5 C 0.3588(8) 0.3585(8) 0.16866(16) 0.057(3) Uani 1 1 d .
H5 H 0.3678 0.3271 0.1772 0.068 Uiso 1 1 calc R
C6 C 0.2937(8) 0.3793(9) 0.17018(18) 0.067(4) Uani 1 1 d .
H6 H 0.2563 0.3596 0.1795 0.080 Uiso 1 1 calc R
C7 C 0.2830(8) 0.4280(9) 0.15842(16) 0.057(3) Uani 1 1 d .
H7 H 0.2409 0.4452 0.1598 0.068 Uiso 1 1 calc R
C8 C 0.5504(6) 0.4017(6) 0.14539(11) 0.030(2) Uani 1 1 d .
C9 C 0.6083(6) 0.3636(6) 0.14679(12) 0.027(2) Uani 1 1 d .
C10 C 0.5781(6) 0.2763(7) 0.14671(12) 0.034(2) Uani 1 1 d .
H10 H 0.5176 0.2368 0.1466 0.041 Uiso 1 1 calc R
C11 C 0.5046(6) 0.6814(7) 0.07999(12) 0.036(2) Uani 1 1 d .
C12 C 0.5757(7) 0.6828(7) 0.06992(12) 0.035(2) Uani 1 1 d .
C13 C 0.5816(6) 0.6094(7) 0.06878(13) 0.035(2) Uani 1 1 d .
H13 H 0.5400 0.5580 0.0742 0.042 Uiso 1 1 calc R
C14 C 0.6475(6) 0.6093(6) 0.05987(12) 0.034(2) Uani 1 1 d .
C15 C 0.7091(7) 0.6859(7) 0.05197(13) 0.038(2) Uani 1 1 d .
H15 H 0.7550 0.6868 0.0458 0.045 Uiso 1 1 calc R
C16 C 0.7026(7) 0.7590(7) 0.05317(14) 0.042(3) Uani 1 1 d .
H16 H 0.7439 0.8107 0.0478 0.051 Uiso 1 1 calc R
C17 C 0.6364(7) 0.7582(7) 0.06220(13) 0.041(3) Uani 1 1 d .
H17 H 0.6325 0.8092 0.0631 0.049 Uiso 1 1 calc R
C18 C 0.6058(7) 0.4562(7) 0.06365(14) 0.043(3) Uani 1 1 d .
C19 C 0.6393(6) 0.3946(7) 0.06246(12) 0.033(2) Uani 1 1 d .
C20 C 0.7270(7) 0.4205(7) 0.06261(12) 0.040(3) Uani 1 1 d .
H20 H 0.7685 0.4806 0.0628 0.048 Uiso 1 1 calc R
O1S O 0.4629(7) 0.2346(8) 0.17627(13) 0.089(4) Uani 1 1 d .
N1S N 0.4720(11) 0.1685(10) 0.19865(17) 0.091(4) Uani 1 1 d .
C1S C 0.4331(10) 0.1962(10) 0.18889(19) 0.067(4) Uani 1 1 d .
C2S C 0.3431(10) 0.1744(10) 0.19442(19) 0.078(4) Uani 1 1 d .
H2S1 H 0.3478 0.2145 0.2032 0.117 Uiso 1 1 calc R
H2S2 H 0.3121 0.1150 0.1987 0.117 Uiso 1 1 calc R
H2S3 H 0.3114 0.1796 0.1850 0.117 Uiso 1 1 calc R
C3S C 0.4354(13) 0.1202(13) 0.21410(18) 0.103(6) Uani 1 1 d .
H3S1 H 0.3921 0.1336 0.2184 0.155 Uiso 1 1 calc R
H3S2 H 0.4818 0.1369 0.2222 0.155 Uiso 1 1 calc R
H3S3 H 0.4080 0.0579 0.2119 0.155 Uiso 1 1 calc R
C4S C 0.5572(14) 0.1836(17) 0.1932(3) 0.145(10) Uani 1 1 d .
H4S1 H 0.5675 0.2042 0.1818 0.217 Uiso 1 1 calc R
H4S2 H 0.5585 0.1294 0.1939 0.217 Uiso 1 1 calc R
H4S3 H 0.6024 0.2273 0.2003 0.217 Uiso 1 1 calc R

loop_
_atom_site_aniso_label
_atom_site_aniso_U_11
_atom_site_aniso_U_22
_atom_site_aniso_U_33
_atom_site_aniso_U_23
_atom_site_aniso_U_13
_atom_site_aniso_U_12
Zn1 0.0216(6) 0.0387(7) 0.0387(7) 0.0049(5) -0.0007(5) 0.0112(5)
Zn2 0.0483(9) 0.0483(9) 0.0526(15) 0.000 0.000 0.0241(5)
O1M 0.040(4) 0.040(4) 0.009(5) 0.000 0.000 0.020(2)
O1 0.060(5) 0.060(5) 0.055(5) 0.023(4) 0.009(4) 0.045(5)
O2 0.041(5) 0.042(5) 0.089(6) 0.026(4) 0.020(4) 0.026(4)
O3 0.035(4) 0.034(4) 0.055(4) 0.016(3) 0.020(3) 0.022(3)
O4 0.028(4) 0.048(5) 0.063(5) -0.003(4) 0.010(4) 0.019(4)
O5 0.048(5) 0.049(5) 0.058(5) 0.013(4) 0.020(4) 0.036(4)
O6 0.056(6) 0.051(5) 0.164(9) 0.044(6) 0.045(6) 0.035(5)
N1 0.035(5) 0.036(5) 0.051(5) 0.016(4) 0.011(4) 0.023(4)
N2 0.038(5) 0.025(4) 0.063(6) 0.004(4) 0.016(4) 0.019(4)
C1 0.022(5) 0.023(5) 0.066(8) 0.021(5) 0.007(5) 0.009(4)
C2 0.030(6) 0.024(5) 0.063(7) 0.008(5) 0.007(5) 0.011(5)
C3 0.026(5) 0.037(6) 0.045(6) 0.003(5) 0.002(4) 0.018(5)
C4 0.030(6) 0.034(6) 0.060(7) 0.015(5) 0.006(5) 0.019(5)
C5 0.050(7) 0.068(9) 0.056(8) 0.031(7) 0.021(6) 0.032(7)
C6 0.053(8) 0.084(10) 0.082(10) 0.044(8) 0.038(7) 0.048(8)
C7 0.039(7) 0.074(9) 0.069(9) 0.019(7) 0.015(6) 0.037(7)
C8 0.031(5) 0.030(5) 0.030(5) 0.009(4) 0.004(4) 0.017(4)
C9 0.027(5) 0.025(5) 0.035(5) 0.004(4) 0.007(4) 0.016(4)
C10 0.030(5) 0.037(6) 0.034(6) 0.007(4) -0.002(4) 0.015(5)
C11 0.030(6) 0.055(7) 0.025(5) 0.007(5) -0.007(4) 0.023(5)
C12 0.037(6) 0.037(6) 0.035(6) -0.002(5) 0.001(5) 0.022(5)
C13 0.027(5) 0.037(6) 0.040(6) 0.006(5) 0.010(4) 0.014(5)
C14 0.027(5) 0.034(6) 0.031(5) -0.004(4) 0.002(4) 0.008(5)
C15 0.030(6) 0.042(6) 0.041(6) 0.005(5) 0.009(5) 0.017(5)
C16 0.041(6) 0.037(6) 0.054(7) 0.011(5) 0.017(5) 0.023(5)
C17 0.047(7) 0.032(6) 0.054(7) 0.010(5) 0.007(5) 0.027(5)
C18 0.035(6) 0.040(6) 0.059(7) 0.005(5) 0.013(5) 0.022(5)
C19 0.032(6) 0.035(5) 0.037(6) 0.007(4) 0.010(4) 0.020(5)
C20 0.043(6) 0.034(6) 0.035(6) 0.003(5) 0.008(5) 0.014(5)
O1S 0.087(7) 0.126(9) 0.084(7) 0.073(7) 0.043(6) 0.076(7)
N1S 0.119(12) 0.105(11) 0.076(9) 0.025(8) 0.009(9) 0.076(10)
C1S 0.068(10) 0.069(10) 0.071(10) -0.006(8) -0.002(8) 0.040(8)
C2S 0.077(11) 0.076(10) 0.071(10) 0.004(8) -0.005(8) 0.031(9)
C3S 0.153(18) 0.138(17) 0.055(9) 0.043(10) 0.019(10) 0.100(15)
C4S 0.132(19) 0.21(3) 0.16(2) 0.088(19) 0.060(16) 0.13(2)

loop_
_atom_type_symbol
_atom_type_description
_atom_type_scat_dispersion_real
_atom_type_scat_dispersion_imag
_atom_type_scat_source
C C 0.0033 0.0016 'International Tables Vol C Tables 4.2.6.8 and 6.1.1.4'
H H 0.0000 0.0000 'International Tables Vol C Tables 4.2.6.8 and 6.1.1.4'
N N 0.0061 0.0033 'International Tables Vol C Tables 4.2.6.8 and 6.1.1.4'
O O 0.0106 0.0060 'International Tables Vol C Tables 4.2.6.8 and 6.1.1.4'
Zn Zn 0.2839 1.4301 'International Tables Vol C Tables 4.2.6.8 and 6.1.1.4'

loop_
_geom_angle_atom_site_label_1
_geom_angle_atom_site_label_2
_geom_angle_atom_site_label_3
_geom_angle
_geom_angle_site_symmetry_1
_geom_angle_site_symmetry_3
O4 Zn1 O5 108.4(3) . 3_565
O4 Zn1 O1M 107.3(3) . .
O5 Zn1 O1M 109.4(3) 3_565 .
O4 Zn1 O1 106.9(3) . .
O5 Zn1 O1 116.1(4) 3_565 .
O1M Zn1 O1 108.4(4) . .
O4 Zn1 Zn2 120.6(2) . .
O5 Zn1 Zn2 125.5(2) 3_565 .
O1M Zn1 Zn2 36.2(3) . .
O1 Zn1 Zn2 72.2(3) . .
O1M Zn2 O2 109.7(3) . 3_565
O1M Zn2 O2 109.7(3) . .
O2 Zn2 O2 109.2(3) 3_565 .
O1M Zn2 O2 109.7(3) . 2_665
O2 Zn2 O2 109.2(3) 3_565 2_665
O2 Zn2 O2 109.2(3) . 2_665
O1M Zn2 Zn1 37.14(4) . 3_565
O2 Zn2 Zn1 76.0(3) 3_565 3_565
O2 Zn2 Zn1 108.0(3) . 3_565
O2 Zn2 Zn1 137.8(3) 2_665 3_565
O1M Zn2 Zn1 37.14(4) . 2_665
O2 Zn2 Zn1 108.0(3) 3_565 2_665
O2 Zn2 Zn1 137.8(3) . 2_665
O2 Zn2 Zn1 76.0(3) 2_665 2_665
Zn1 Zn2 Zn1 63.05(6) 3_565 2_665
O1M Zn2 Zn1 37.14(4) . .
O2 Zn2 Zn1 137.8(3) 3_565 .
O2 Zn2 Zn1 76.0(3) . .
O2 Zn2 Zn1 107.9(3) 2_665 .
Zn1 Zn2 Zn1 63.05(6) 3_565 .
Zn1 Zn2 Zn1 63.05(6) 2_665 .
Zn2 O1M Zn1 106.7(3) . 3_565
Zn2 O1M Zn1 106.7(3) . 2_665
Zn1 O1M Zn1 112.1(2) 3_565 2_665
Zn2 O1M Zn1 106.7(3) . .
Zn1 O1M Zn1 112.1(2) 3_565 .
Zn1 O1M Zn1 112.1(2) 2_665 .
C1 O1 Zn1 128.3(7) . .
C1 O2 Zn2 119.1(6) . .
C11 O4 Zn1 134.3(7) . .
C11 O5 Zn1 130.8(7) . 2_665
C8 N1 C4 124.9(8) . .
C18 N2 C14 128.1(9) . .
O1 C1 O2 124.7(9) . .
O1 C1 C2 118.6(9) . .
O2 C1 C2 116.8(10) . .
C7 C2 C3 121.0(10) . .
C7 C2 C1 119.7(10) . .
C3 C2 C1 119.2(10) . .
C2 C3 C4 118.9(10) . .
C5 C4 C3 120.3(10) . .
C5 C4 N1 116.2(10) . .
C3 C4 N1 123.5(10) . .
C4 C5 C6 119.7(11) . .
C7 C6 C5 120.5(12) . .
C6 C7 C2 119.3(11) . .
O3 C8 N1 124.0(9) . .
O3 C8 C9 121.5(8) . .
N1 C8 C9 114.6(8) . .
C10 C9 C10 119.5(10) . 3_665
C10 C9 C8 123.2(9) . .
C10 C9 C8 117.0(8) 3_665 .
C9 C10 C9 120.5(10) . 2_655
O5 C11 O4 125.1(10) . .
O5 C11 C12 119.4(9) . .
O4 C11 C12 115.5(10) . .
C13 C12 C17 120.2(9) . .
C13 C12 C11 119.4(9) . .
C17 C12 C11 120.4(9) . .
C12 C13 C14 120.6(10) . .
C13 C14 N2 123.6(9) . .
C13 C14 C15 119.3(10) . .
N2 C14 C15 117.0(9) . .
C16 C15 C14 119.7(10) . .
C15 C16 C17 120.3(10) . .
C16 C17 C12 119.9(9) . .
O6 C18 N2 123.6(10) . .
O6 C18 C19 119.9(10) . .
N2 C18 C19 116.5(9) . .
C20 C19 C20 118.4(10) 2_655 .
C20 C19 C18 117.9(9) 2_655 .
C20 C19 C18 123.5(10) . .
C19 C20 C19 121.6(10) 3_665 .
C1S N1S C4S 116.6(14) . .
C1S N1S C3S 125.0(16) . .
C4S N1S C3S 118.3(14) . .
O1S C1S N1S 124.6(15) . .
O1S C1S C2S 120.6(14) . .
N1S C1S C2S 114.8(14) . .

loop_
_geom_bond_atom_site_label_1
_geom_bond_atom_site_label_2
_geom_bond_distance
_geom_bond_site_symmetry_2
Zn1 O4 1.934(7) .
Zn1 O5 1.938(7) 3_565
Zn1 O1M 1.962(3) .
Zn1 O1 1.971(7) .
Zn1 Zn2 3.114(3) .
Zn2 O1M 1.920(10) .
Zn2 O2 1.944(7) 3_565
Zn2 O2 1.944(7) .
Zn2 O2 1.944(7) 2_665
Zn2 Zn1 3.114(3) 3_565
Zn2 Zn1 3.114(3) 2_665
O1M Zn1 1.962(3) 3_565
O1M Zn1 1.962(3) 2_665
O1 C1 1.260(13) .
O2 C1 1.272(13) .
O3 C8 1.212(11) .
O4 C11 1.264(12) .
O5 C11 1.253(13) .
O5 Zn1 1.938(7) 2_665
O6 C18 1.212(13) .
N1 C8 1.359(12) .
N1 C4 1.434(12) .
N2 C18 1.339(13) .
N2 C14 1.402(13) .
C1 C2 1.491(14) .
C2 C7 1.382(16) .
C2 C3 1.384(14) .
C3 C4 1.385(14) .
C4 C5 1.375(16) .
C5 C6 1.391(17) .
C6 C7 1.365(17) .
C8 C9 1.497(13) .
C9 C10 1.370(13) .
C9 C10 1.409(13) 3_665
C10 C9 1.409(13) 2_655
C11 C12 1.498(14) .
C12 C13 1.368(14) .
C12 C17 1.384(14) .
C13 C14 1.379(14) .
C14 C15 1.408(14) .
C15 C16 1.370(15) .
C16 C17 1.384(14) .
C18 C19 1.493(14) .
C19 C20 1.391(14) 2_655
C19 C20 1.392(14) .
C20 C19 1.391(14) 3_665
O1S C1S 1.197(16) .
N1S C1S 1.300(18) .
N1S C4S 1.47(2) .
N1S C3S 1.475(19) .
C1S C2S 1.52(2) .

loop_
_geom_hbond_atom_site_label_D
_geom_hbond_atom_site_label_H
_geom_hbond_atom_site_label_A
_geom_hbond_distance_DH
_geom_hbond_distance_HA
_geom_hbond_distance_DA
_geom_hbond_angle_DHA
_geom_hbond_site_symmetry_A
N2 H2 O3 0.88 2.16 2.882(11) 138.7 18_654
N1 H1 O1S 0.88 1.91 2.776(12) 166.9 .

loop_
_platon_squeeze_void_nr
_platon_squeeze_void_average_x
_platon_squeeze_void_average_y
_platon_squeeze_void_average_z
_platon_squeeze_void_volume
_platon_squeeze_void_count_electrons
1 -0.026 0.641 0.083 72.5 19.3
2 0.000 0.000 0.108 15.5 0.3
3 0.000 0.308 0.250 73.7 20.1
4 0.000 0.000 0.392 15.5 0.6
5 0.026 0.667 0.417 72.5 19.3
6 -0.026 0.333 0.583 72.4 20.0
7 0.000 0.000 0.608 15.5 -0.3
8 0.000 0.692 0.750 73.8 19.3
9 0.000 0.000 0.892 15.5 0.2
10 0.026 0.359 0.917 72.5 20.0
11 0.307 1.000 0.250 73.8 20.0
12 0.308 0.308 0.750 73.8 19.3
13 0.333 0.359 0.417 72.7 19.3
14 0.333 0.974 0.917 72.4 20.0
15 0.359 0.333 0.083 72.8 19.3
16 0.359 1.026 0.583 72.5 20.0
17 0.333 0.667 0.059 15.4 0.6
18 0.333 0.667 0.559 15.4 0.1
19 0.333 0.667 0.275 15.9 -0.2
20 0.333 0.667 0.775 15.9 0.3
21 0.641 0.974 0.417 72.5 19.3
22 0.641 0.667 0.917 72.7 19.9
23 0.667 0.026 0.083 72.4 19.3
24 0.667 0.641 0.583 72.8 20.0
25 0.692 0.692 0.250 73.8 20.0
26 0.692 1.000 0.750 73.8 19.3
27 0.666 0.333 0.225 15.8 0.3
28 0.666 0.333 0.725 15.8 0.7
29 0.667 0.333 0.441 15.4 0.3
30 0.666 0.333 0.941 15.4 -0.4
